data_4076739
loop_
_publ_author_name
'Abu Ali, Hijazi'
'Goldberg, Israel'
'Kaufmann, Dieter'
'Burmeister, Christian'
'Srebnik, Morris'

_publ_section_title
;
 Novel C1-Bridged Bisboronate Derivatives by Insertion of Diazoalkanes
 into Bis(pinacolato)diborane(4)&#x22A5;
;
_journal_issue 9
_journal_name_full Organometallics
_journal_page_first 1870
_journal_paper_doi 10.1021/om011012b
_journal_volume 21
_journal_year 2002
_chemical_formula_sum 'C21 H34 B2 O5'
_chemical_formula_weight 388.10
_chemical_name_systematic
; 
 ? 
;
_space_group_IT_number 4
_symmetry_cell_setting monoclinic
_symmetry_space_group_name_Hall 'P 2yb'
_symmetry_space_group_name_H-M 'P 1 21 1'
_atom_sites_solution_hydrogens geom
_atom_sites_solution_primary direct
_atom_sites_solution_secondary difmap
_audit_creation_method SHELXL-97
_cell_angle_alpha 90.00
_cell_angle_beta 106.3790(10)
_cell_angle_gamma 90.00
_cell_formula_units_Z 2
_cell_length_a 9.1980(2)
_cell_length_b 9.4150(2)
_cell_length_c 13.5900(4)
_cell_measurement_reflns_used 3943
_cell_measurement_temperature 110(2)
_cell_measurement_theta_max 28.25
_cell_measurement_theta_min 3.12
_cell_volume 1129.12(5)
_computing_cell_refinement Denzo
_computing_data_collection 'Collect, Nonius B.V.'
_computing_data_reduction Denzo
_computing_structure_refinement 'SHELXL-97 (Sheldrick, 1997)'
_computing_structure_solution SIR-92
_diffrn_ambient_temperature 110(2)
_diffrn_detector_area_resol_mean '56 microns'
_diffrn_measured_fraction_theta_full 0.938
_diffrn_measured_fraction_theta_max 0.938
_diffrn_measurement_device_type 'Nonius KappaCCD'
_diffrn_measurement_method '1 deg. Phi scans'
_diffrn_radiation_monochromator graphite
_diffrn_radiation_source 'fine-focus sealed tube'
_diffrn_radiation_type MoK\a
_diffrn_radiation_wavelength 0.71073
_diffrn_reflns_av_R_equivalents 0.0000
_diffrn_reflns_av_sigmaI/netI 0.0569
_diffrn_reflns_limit_h_max 10
_diffrn_reflns_limit_h_min -10
_diffrn_reflns_limit_k_max 11
_diffrn_reflns_limit_k_min -11
_diffrn_reflns_limit_l_max 18
_diffrn_reflns_limit_l_min -18
_diffrn_reflns_number 4537
_diffrn_reflns_theta_full 28.25
_diffrn_reflns_theta_max 28.25
_diffrn_reflns_theta_min 3.12
_exptl_absorpt_coefficient_mu 0.078
_exptl_crystal_colour colourless
_exptl_crystal_density_diffrn 1.142
_exptl_crystal_density_method 'not measured'
_exptl_crystal_description plates
_exptl_crystal_F_000 420
_exptl_crystal_size_max 0.45
_exptl_crystal_size_mid 0.25
_exptl_crystal_size_min 0.15
_refine_diff_density_max 0.185
_refine_diff_density_min -0.185
_refine_diff_density_rms 0.039
_refine_ls_abs_structure_details 'Flack H D (1983), Acta Cryst. A39, 876-881'
_refine_ls_abs_structure_Flack 0.1(7)
_refine_ls_extinction_method none
_refine_ls_goodness_of_fit_ref 0.982
_refine_ls_hydrogen_treatment mixed
_refine_ls_matrix_type full
_refine_ls_number_parameters 263
_refine_ls_number_reflns 4537
_refine_ls_number_restraints 1
_refine_ls_restrained_S_all 0.982
_refine_ls_R_factor_all 0.0481
_refine_ls_R_factor_gt 0.0382
_refine_ls_shift/su_max 0.010
_refine_ls_shift/su_mean 0.001
_refine_ls_structure_factor_coef Fsqd
_refine_ls_weighting_details 'calc w=1/[\s^2^(Fo^2^)+(0.0657P)^2^+0.0000P] where P=(Fo^2^+2Fc^2^)/3'
_refine_ls_weighting_scheme calc
_refine_ls_wR_factor_gt 0.0969
_refine_ls_wR_factor_ref 0.1044
_reflns_number_gt 3943
_reflns_number_total 4537
_reflns_threshold_expression >2sigma(I)
_cod_data_source_file om011012b.cif
_cod_data_source_block 5d
_cod_original_sg_symbol_H-M P21
_cod_database_code 4076739

loop_
_symmetry_equiv_pos_as_xyz
'x, y, z'
'-x, y+1/2, -z'

loop_
_atom_site_label
_atom_site_type_symbol
_atom_site_fract_x
_atom_site_fract_y
_atom_site_fract_z
_atom_site_U_iso_or_equiv
_atom_site_adp_type
_atom_site_occupancy
_atom_site_symmetry_multiplicity
_atom_site_calc_flag
_atom_site_refinement_flags
B1 B 0.6175(2) 0.82975(19) 0.73666(13) 0.0164(3) Uani 1 1 d .
B2 B 0.8203(2) 0.6462(2) 0.76307(13) 0.0168(3) Uani 1 1 d .
O3 O 0.74033(14) 0.52572(12) 0.72592(9) 0.0229(3) Uani 1 1 d .
O4 O 0.93967(13) 0.62105(13) 0.84820(9) 0.0231(3) Uani 1 1 d .
O5 O 0.59776(13) 0.93069(13) 0.80477(8) 0.0219(3) Uani 1 1 d .
O6 O 0.49397(12) 0.74303(12) 0.70177(9) 0.0207(3) Uani 1 1 d .
C7 C 0.37022(18) 0.80181(18) 0.73707(13) 0.0205(3) Uani 1 1 d .
C8 C 0.45485(19) 0.9016(2) 0.82711(13) 0.0225(3) Uani 1 1 d .
C9 C 0.8236(2) 0.40445(18) 0.78159(13) 0.0231(4) Uani 1 1 d .
C10 C 0.92531(19) 0.47572(19) 0.88119(13) 0.0228(4) Uani 1 1 d .
C11 C 0.8479(2) 0.4854(2) 0.96677(14) 0.0295(4) Uani 1 1 d .
H11A H 0.7444 0.5213 0.9387 0.044 Uiso 1 1 calc R
H11B H 0.9050 0.5502 1.0202 0.044 Uiso 1 1 calc R
H11C H 0.8445 0.3909 0.9963 0.044 Uiso 1 1 calc R
C12 C 1.0838(2) 0.4144(2) 0.92306(17) 0.0377(5) Uani 1 1 d .
H12A H 1.1407 0.4711 0.9818 0.057 Uiso 1 1 calc R
H12B H 1.1361 0.4166 0.8694 0.057 Uiso 1 1 calc R
H12C H 1.0767 0.3161 0.9449 0.057 Uiso 1 1 calc R
C13 C 0.7098(2) 0.2968(2) 0.79863(17) 0.0337(4) Uani 1 1 d .
H13A H 0.6516 0.2574 0.7325 0.051 Uiso 1 1 calc R
H13B H 0.6407 0.3435 0.8317 0.051 Uiso 1 1 calc R
H13C H 0.7637 0.2200 0.8427 0.051 Uiso 1 1 calc R
C14 C 0.9128(3) 0.3415(2) 0.71303(18) 0.0400(5) Uani 1 1 d .
H14A H 0.9857 0.4118 0.7026 0.060 Uiso 1 1 calc R
H14B H 0.8429 0.3155 0.6466 0.060 Uiso 1 1 calc R
H14C H 0.9672 0.2566 0.7458 0.060 Uiso 1 1 calc R
C15 C 0.2654(2) 0.8790(2) 0.64588(14) 0.0283(4) Uani 1 1 d .
H15A H 0.2311 0.8128 0.5883 0.042 Uiso 1 1 calc R
H15B H 0.3200 0.9580 0.6256 0.042 Uiso 1 1 calc R
H15C H 0.1774 0.9158 0.6650 0.042 Uiso 1 1 calc R
C16 C 0.2861(2) 0.6780(2) 0.76843(17) 0.0322(4) Uani 1 1 d .
H16A H 0.3586 0.6166 0.8165 0.048 Uiso 1 1 calc R
H16B H 0.2336 0.6232 0.7074 0.048 Uiso 1 1 calc R
H16C H 0.2118 0.7146 0.8015 0.048 Uiso 1 1 calc R
C17 C 0.3752(2) 1.0422(2) 0.83132(17) 0.0328(4) Uani 1 1 d .
H17A H 0.3611 1.0930 0.7664 0.049 Uiso 1 1 calc R
H17B H 0.4369 1.1000 0.8877 0.049 Uiso 1 1 calc R
H17C H 0.2761 1.0241 0.8426 0.049 Uiso 1 1 calc R
C18 C 0.4953(2) 0.8297(3) 0.93178(15) 0.0358(5) Uani 1 1 d .
H18A H 0.5623 0.8919 0.9827 0.054 Uiso 1 1 calc R
H18B H 0.5471 0.7396 0.9283 0.054 Uiso 1 1 calc R
H18C H 0.4026 0.8114 0.9517 0.054 Uiso 1 1 calc R
C19 C 0.77704(18) 0.79948(17) 0.71702(12) 0.0159(3) Uani 1 1 d .
C20 C 0.89359(17) 0.91125(18) 0.77471(12) 0.0201(3) Uani 1 1 d .
H20A H 0.8614 1.0059 0.7472 0.030 Uiso 1 1 calc R
H20B H 0.9932 0.8896 0.7656 0.030 Uiso 1 1 calc R
H20C H 0.8999 0.9089 0.8479 0.030 Uiso 1 1 calc R
C21 C 0.77173(17) 0.80439(17) 0.60344(11) 0.0156(3) Uani 1 1 d .
C22 C 0.86279(19) 0.71950(18) 0.56177(13) 0.0203(3) Uani 1 1 d .
H22 H 0.9263 0.6505 0.6039 0.024 Uiso 1 1 calc R
C23 C 0.8635(2) 0.73277(19) 0.45969(13) 0.0231(4) Uani 1 1 d .
H23 H 0.9262 0.6732 0.4326 0.028 Uiso 1 1 calc R
C24 C 0.7719(2) 0.83355(19) 0.39850(13) 0.0242(4) Uani 1 1 d .
H24 H 0.7712 0.8422 0.3287 0.029 Uiso 1 1 calc R
C25 C 0.68068(18) 0.92248(19) 0.43719(12) 0.0211(3) Uani 1 1 d .
H25 H 0.6181 0.9916 0.3945 0.025 Uiso 1 1 calc R
C26 C 0.68253(17) 0.90853(18) 0.53983(12) 0.0175(3) Uani 1 1 d .
O27 O 0.60034(13) 0.99194(12) 0.58646(9) 0.0214(3) Uani 1 1 d .
C28 C 0.5094(2) 1.10129(19) 0.52567(13) 0.0258(4) Uani 1 1 d .
H28A H 0.4349 1.0584 0.4670 0.039 Uiso 1 1 calc R
H28B H 0.5745 1.1664 0.5009 0.039 Uiso 1 1 calc R
H28C H 0.4566 1.1539 0.5675 0.039 Uiso 1 1 calc R

loop_
_atom_site_aniso_label
_atom_site_aniso_U_11
_atom_site_aniso_U_22
_atom_site_aniso_U_33
_atom_site_aniso_U_23
_atom_site_aniso_U_13
_atom_site_aniso_U_12
B1 0.0174(9) 0.0172(9) 0.0140(8) 0.0012(6) 0.0033(6) 0.0008(6)
B2 0.0179(9) 0.0203(9) 0.0134(8) -0.0006(7) 0.0068(6) 0.0007(7)
O3 0.0260(6) 0.0186(6) 0.0219(6) 0.0011(5) 0.0032(5) 0.0004(5)
O4 0.0201(6) 0.0218(6) 0.0245(6) 0.0070(5) 0.0015(4) -0.0006(5)
O5 0.0211(6) 0.0258(6) 0.0210(6) -0.0051(5) 0.0096(4) -0.0020(5)
O6 0.0168(6) 0.0231(6) 0.0245(6) -0.0039(5) 0.0094(4) 0.0001(5)
C7 0.0168(8) 0.0239(9) 0.0240(8) -0.0009(7) 0.0111(6) 0.0022(7)
C8 0.0192(8) 0.0285(9) 0.0225(8) -0.0014(7) 0.0100(6) 0.0007(7)
C9 0.0292(9) 0.0154(8) 0.0275(9) 0.0034(7) 0.0128(7) 0.0051(7)
C10 0.0215(9) 0.0232(9) 0.0243(9) 0.0098(7) 0.0075(7) 0.0028(6)
C11 0.0324(10) 0.0329(10) 0.0242(9) 0.0077(8) 0.0096(7) 0.0066(8)
C12 0.0261(10) 0.0402(12) 0.0461(12) 0.0200(10) 0.0090(8) 0.0117(9)
C13 0.0417(12) 0.0216(9) 0.0407(11) 0.0010(8) 0.0164(9) -0.0052(8)
C14 0.0578(14) 0.0275(10) 0.0445(12) 0.0033(9) 0.0303(10) 0.0089(9)
C15 0.0186(9) 0.0383(11) 0.0285(9) 0.0010(8) 0.0073(7) 0.0019(7)
C16 0.0287(10) 0.0265(10) 0.0472(12) 0.0015(8) 0.0200(8) -0.0010(7)
C17 0.0307(10) 0.0311(11) 0.0406(12) -0.0102(8) 0.0167(8) 0.0018(8)
C18 0.0331(10) 0.0542(13) 0.0229(9) 0.0057(9) 0.0122(8) 0.0048(9)
C19 0.0165(8) 0.0173(8) 0.0131(7) -0.0017(6) 0.0030(5) -0.0006(6)
C20 0.0170(8) 0.0224(8) 0.0196(8) -0.0028(7) 0.0031(6) -0.0022(6)
C21 0.0147(8) 0.0176(8) 0.0142(7) -0.0006(6) 0.0035(5) -0.0027(6)
C22 0.0194(8) 0.0201(8) 0.0221(8) 0.0004(6) 0.0069(6) -0.0001(6)
C23 0.0237(9) 0.0235(9) 0.0265(9) -0.0027(7) 0.0141(7) -0.0018(7)
C24 0.0262(9) 0.0315(10) 0.0173(8) -0.0019(7) 0.0103(6) -0.0061(7)
C25 0.0219(8) 0.0241(9) 0.0175(8) 0.0011(7) 0.0055(6) -0.0024(7)
C26 0.0153(7) 0.0203(8) 0.0178(8) 0.0003(6) 0.0064(5) -0.0018(6)
O27 0.0243(6) 0.0226(6) 0.0181(6) 0.0047(5) 0.0073(4) 0.0089(5)
C28 0.0290(9) 0.0264(10) 0.0219(9) 0.0068(7) 0.0071(7) 0.0106(7)

loop_
_atom_type_symbol
_atom_type_description
_atom_type_scat_dispersion_real
_atom_type_scat_dispersion_imag
_atom_type_scat_source
C C 0.0033 0.0016 'International Tables Vol C Tables 4.2.6.8 and 6.1.1.4'
H H 0.0000 0.0000 'International Tables Vol C Tables 4.2.6.8 and 6.1.1.4'
B B 0.0013 0.0007 'International Tables Vol C Tables 4.2.6.8 and 6.1.1.4'
O O 0.0106 0.0060 'International Tables Vol C Tables 4.2.6.8 and 6.1.1.4'

loop_
_geom_angle_atom_site_label_1
_geom_angle_atom_site_label_2
_geom_angle_atom_site_label_3
_geom_angle
O6 B1 O5 112.98(14)
O6 B1 C19 123.35(14)
O5 B1 C19 122.75(14)
O3 B2 O4 112.75(15)
O3 B2 C19 124.22(14)
O4 B2 C19 122.97(15)
B2 O3 C9 107.95(13)
B2 O4 C10 107.52(13)
B1 O5 C8 108.00(13)
B1 O6 C7 107.89(12)
O6 C7 C15 106.64(13)
O6 C7 C16 107.80(13)
C15 C7 C16 109.70(15)
O6 C7 C8 102.83(12)
C15 C7 C8 114.28(15)
C16 C7 C8 114.84(14)
O5 C8 C17 108.47(14)
O5 C8 C18 106.32(14)
C17 C8 C18 110.16(15)
O5 C8 C7 103.26(12)
C17 C8 C7 114.38(15)
C18 C8 C7 113.59(16)
O3 C9 C13 108.49(14)
O3 C9 C14 106.33(14)
C13 C9 C14 110.23(16)
O3 C9 C10 102.19(13)
C13 C9 C10 115.08(14)
C14 C9 C10 113.71(16)
O4 C10 C12 108.10(14)
O4 C10 C11 106.27(14)
C12 C10 C11 109.95(15)
O4 C10 C9 102.75(13)
C12 C10 C9 115.95(16)
C11 C10 C9 113.01(14)
C10 C11 H11A 109.5
C10 C11 H11B 109.5
H11A C11 H11B 109.5
C10 C11 H11C 109.5
H11A C11 H11C 109.5
H11B C11 H11C 109.5
C10 C12 H12A 109.5
C10 C12 H12B 109.5
H12A C12 H12B 109.5
C10 C12 H12C 109.5
H12A C12 H12C 109.5
H12B C12 H12C 109.5
C9 C13 H13A 109.5
C9 C13 H13B 109.5
H13A C13 H13B 109.5
C9 C13 H13C 109.5
H13A C13 H13C 109.5
H13B C13 H13C 109.5
C9 C14 H14A 109.5
C9 C14 H14B 109.5
H14A C14 H14B 109.5
C9 C14 H14C 109.5
H14A C14 H14C 109.5
H14B C14 H14C 109.5
C7 C15 H15A 109.5
C7 C15 H15B 109.5
H15A C15 H15B 109.5
C7 C15 H15C 109.5
H15A C15 H15C 109.5
H15B C15 H15C 109.5
C7 C16 H16A 109.5
C7 C16 H16B 109.5
H16A C16 H16B 109.5
C7 C16 H16C 109.5
H16A C16 H16C 109.5
H16B C16 H16C 109.5
C8 C17 H17A 109.5
C8 C17 H17B 109.5
H17A C17 H17B 109.5
C8 C17 H17C 109.5
H17A C17 H17C 109.5
H17B C17 H17C 109.5
C8 C18 H18A 109.5
C8 C18 H18B 109.5
H18A C18 H18B 109.5
C8 C18 H18C 109.5
H18A C18 H18C 109.5
H18B C18 H18C 109.5
C21 C19 C20 108.10(13)
C21 C19 B2 111.11(12)
C20 C19 B2 111.07(13)
C21 C19 B1 113.29(13)
C20 C19 B1 109.47(13)
B2 C19 B1 103.81(13)
C19 C20 H20A 109.5
C19 C20 H20B 109.5
H20A C20 H20B 109.5
C19 C20 H20C 109.5
H20A C20 H20C 109.5
H20B C20 H20C 109.5
C22 C21 C26 117.68(14)
C22 C21 C19 122.84(14)
C26 C21 C19 119.17(13)
C21 C22 C23 121.78(16)
C21 C22 H22 119.1
C23 C22 H22 119.1
C24 C23 C22 119.16(15)
C24 C23 H23 120.4
C22 C23 H23 120.4
C23 C24 C25 121.15(15)
C23 C24 H24 119.4
C25 C24 H24 119.4
C24 C25 C26 118.87(15)
C24 C25 H25 120.6
C26 C25 H25 120.6
O27 C26 C25 123.91(14)
O27 C26 C21 114.78(13)
C25 C26 C21 121.31(14)
C26 O27 C28 117.11(12)
O27 C28 H28A 109.5
O27 C28 H28B 109.5
H28A C28 H28B 109.5
O27 C28 H28C 109.5
H28A C28 H28C 109.5
H28B C28 H28C 109.5

loop_
_geom_bond_atom_site_label_1
_geom_bond_atom_site_label_2
_geom_bond_distance
B1 O6 1.371(2)
B1 O5 1.374(2)
B1 C19 1.589(2)
B2 O3 1.369(2)
B2 O4 1.373(2)
B2 C19 1.578(2)
O3 C9 1.461(2)
O4 C10 1.457(2)
O5 C8 1.456(2)
O6 C7 1.4629(18)
C7 C15 1.523(2)
C7 C16 1.525(2)
C7 C8 1.565(2)
C8 C17 1.522(3)
C8 C18 1.524(3)
C9 C13 1.521(2)
C9 C14 1.525(2)
C9 C10 1.563(3)
C10 C12 1.521(2)
C10 C11 1.528(2)
C11 H11A 0.9800
C11 H11B 0.9800
C11 H11C 0.9800
C12 H12A 0.9800
C12 H12B 0.9800
C12 H12C 0.9800
C13 H13A 0.9800
C13 H13B 0.9800
C13 H13C 0.9800
C14 H14A 0.9800
C14 H14B 0.9800
C14 H14C 0.9800
C15 H15A 0.9800
C15 H15B 0.9800
C15 H15C 0.9800
C16 H16A 0.9800
C16 H16B 0.9800
C16 H16C 0.9800
C17 H17A 0.9800
C17 H17B 0.9800
C17 H17C 0.9800
C18 H18A 0.9800
C18 H18B 0.9800
C18 H18C 0.9800
C19 C21 1.531(2)
C19 C20 1.548(2)
C20 H20A 0.9800
C20 H20B 0.9800
C20 H20C 0.9800
C21 C22 1.389(2)
C21 C26 1.408(2)
C22 C23 1.395(2)
C22 H22 0.9500
C23 C24 1.381(3)
C23 H23 0.9500
C24 C25 1.389(2)
C24 H24 0.9500
C25 C26 1.396(2)
C25 H25 0.9500
C26 O27 1.3637(18)
O27 C28 1.433(2)
C28 H28A 0.9800
C28 H28B 0.9800
C28 H28C 0.9800

loop_
_geom_torsion_atom_site_label_1
_geom_torsion_atom_site_label_2
_geom_torsion_atom_site_label_3
_geom_torsion_atom_site_label_4
_geom_torsion
O4 B2 O3 C9 -8.26(18)
C19 B2 O3 C9 174.39(14)
O3 B2 O4 C10 -9.64(18)
C19 B2 O4 C10 167.75(14)
O6 B1 O5 C8 6.51(18)
C19 B1 O5 C8 -162.89(14)
O5 B1 O6 C7 8.87(18)
C19 B1 O6 C7 178.20(14)
B1 O6 C7 C15 101.53(16)
B1 O6 C7 C16 -140.72(15)
B1 O6 C7 C8 -19.01(16)
B1 O5 C8 C17 -139.47(15)
B1 O5 C8 C18 102.09(16)
B1 O5 C8 C7 -17.75(17)
O6 C7 C8 O5 22.04(16)
C15 C7 C8 O5 -93.11(16)
C16 C7 C8 O5 138.84(14)
O6 C7 C8 C17 139.69(14)
C15 C7 C8 C17 24.55(19)
C16 C7 C8 C17 -103.50(18)
O6 C7 C8 C18 -92.66(15)
C15 C7 C8 C18 152.19(15)
C16 C7 C8 C18 24.1(2)
B2 O3 C9 C13 142.92(15)
B2 O3 C9 C14 -98.52(17)
B2 O3 C9 C10 20.95(15)
B2 O4 C10 C12 144.92(16)
B2 O4 C10 C11 -97.09(16)
B2 O4 C10 C9 21.83(16)
O3 C9 C10 O4 -25.61(15)
C13 C9 C10 O4 -142.95(15)
C14 C9 C10 O4 88.54(16)
O3 C9 C10 C12 -143.28(15)
C13 C9 C10 C12 99.38(18)
C14 C9 C10 C12 -29.1(2)
O3 C9 C10 C11 88.49(16)
C13 C9 C10 C11 -28.9(2)
C14 C9 C10 C11 -157.37(16)
O3 B2 C19 C21 -57.9(2)
O4 B2 C19 C21 125.05(16)
O3 B2 C19 C20 -178.22(14)
O4 B2 C19 C20 4.7(2)
O3 B2 C19 B1 64.23(18)
O4 B2 C19 B1 -112.86(16)
O6 B1 C19 C21 64.1(2)
O5 B1 C19 C21 -127.63(16)
O6 B1 C19 C20 -175.22(15)
O5 B1 C19 C20 -6.9(2)
O6 B1 C19 B2 -56.57(19)
O5 B1 C19 B2 111.74(16)
C20 C19 C21 C22 91.30(18)
B2 C19 C21 C22 -30.8(2)
B1 C19 C21 C22 -147.21(15)
C20 C19 C21 C26 -82.15(17)
B2 C19 C21 C26 155.74(14)
B1 C19 C21 C26 39.34(19)
C26 C21 C22 C23 -1.9(2)
C19 C21 C22 C23 -175.49(15)
C21 C22 C23 C24 0.4(3)
C22 C23 C24 C25 0.7(3)
C23 C24 C25 C26 -0.1(2)
C24 C25 C26 O27 178.52(15)
C24 C25 C26 C21 -1.6(2)
C22 C21 C26 O27 -177.53(14)
C19 C21 C26 O27 -3.7(2)
C22 C21 C26 C25 2.6(2)
C19 C21 C26 C25 176.34(14)
C25 C26 O27 C28 -1.1(2)
C21 C26 O27 C28 178.99(15)

loop_
_cod_related_entry_id
_cod_related_entry_database
_cod_related_entry_code
1 ChemSpider 21158836
